data_4081835
loop_
_publ_author_name
'F\'eghali, Elias'
'Barloy, Laurent'
'Issenhuth, Jean-Thomas'
'Karmazin-Brelot, Lydia'
'Bailly, Corinne'
'Pfeffer, Michel'

_publ_section_title
;
 Cyclometalation of (2R,5R)-2,5-Diphenylpyrrolidine and
 2-Phenyl-2-imidazoline Ligands with Half-Sandwich Iridium(III) and
 Rhodium(III) Complexes
;
_journal_issue 21
_journal_name_full Organometallics
_journal_page_first 6186
_journal_paper_doi 10.1021/om400626m
_journal_volume 32
_journal_year 2013
_chemical_absolute_configuration rmad
_chemical_formula_moiety 'C28 H34 Ir N2, F6 P '
_chemical_formula_sum 'C28 H34 F6 Ir N2 P'
_chemical_formula_weight 735.74
_chemical_name_systematic
;
 ?
;
_space_group_IT_number 4
_symmetry_cell_setting monoclinic
_symmetry_space_group_name_Hall 'P 2yb'
_symmetry_space_group_name_H-M 'P 1 21 1'
_atom_sites_solution_hydrogens geom
_atom_sites_solution_primary direct
_atom_sites_solution_secondary difmap
_audit_creation_method SHELXL-97
_cell_angle_alpha 90.00
_cell_angle_beta 107.5650(10)
_cell_angle_gamma 90.00
_cell_formula_units_Z 4
_cell_length_a 14.8399(3)
_cell_length_b 11.5128(3)
_cell_length_c 17.2596(4)
_cell_measurement_reflns_used 9918
_cell_measurement_temperature 173(2)
_cell_measurement_theta_max 29.98
_cell_measurement_theta_min 2.28
_cell_volume 2811.30(11)
_computing_cell_refinement 'Bruker SAINT'
_computing_data_collection 'Bruker APEX2'
_computing_data_reduction 'Bruker SAINT'
_computing_molecular_graphics 'Bruker SHELXTL'
_computing_publication_material 'Bruker SHELXTL'
_computing_structure_refinement 'SHELXL-97 (Sheldrick, 2008)'
_computing_structure_solution 'SHELXS-97 (Sheldrick, 2008)'
_diffrn_ambient_temperature 173(2)
_diffrn_measured_fraction_theta_full 0.999
_diffrn_measured_fraction_theta_max 0.999
_diffrn_measurement_device_type 'Bruker APEX-II CCD'
_diffrn_measurement_method '\f and \w scans'
_diffrn_radiation_monochromator triumph
_diffrn_radiation_source 'sealed tube'
_diffrn_radiation_type MoK\a
_diffrn_radiation_wavelength 0.71073
_diffrn_reflns_av_R_equivalents 0.0234
_diffrn_reflns_av_sigmaI/netI 0.0552
_diffrn_reflns_limit_h_max 20
_diffrn_reflns_limit_h_min -20
_diffrn_reflns_limit_k_max 16
_diffrn_reflns_limit_k_min -12
_diffrn_reflns_limit_l_max 24
_diffrn_reflns_limit_l_min -22
_diffrn_reflns_number 25298
_diffrn_reflns_theta_full 30.01
_diffrn_reflns_theta_max 30.01
_diffrn_reflns_theta_min 2.16
_exptl_absorpt_coefficient_mu 4.866
_exptl_absorpt_correction_T_max 0.7929
_exptl_absorpt_correction_T_min 0.3230
_exptl_absorpt_correction_type multi-scan
_exptl_absorpt_process_details sadabs
_exptl_crystal_colour yellow
_exptl_crystal_density_diffrn 1.738
_exptl_crystal_density_method 'not measured'
_exptl_crystal_description plate
_exptl_crystal_F_000 1448
_exptl_crystal_size_max 0.30
_exptl_crystal_size_mid 0.15
_exptl_crystal_size_min 0.05
_refine_diff_density_max 2.011
_refine_diff_density_min -0.781
_refine_diff_density_rms 0.104
_refine_ls_abs_structure_details 'Flack H D (1983), Acta Cryst. A39, 876-881'
_refine_ls_abs_structure_Flack -0.011(5)
_refine_ls_extinction_method none
_refine_ls_goodness_of_fit_ref 0.995
_refine_ls_hydrogen_treatment constr
_refine_ls_matrix_type full
_refine_ls_number_parameters 679
_refine_ls_number_reflns 14764
_refine_ls_number_restraints 1
_refine_ls_restrained_S_all 0.995
_refine_ls_R_factor_all 0.0455
_refine_ls_R_factor_gt 0.0262
_refine_ls_shift/su_max 0.002
_refine_ls_shift/su_mean 0.000
_refine_ls_structure_factor_coef Fsqd
_refine_ls_weighting_details 'calc w=1/[\s^2^(Fo^2^)+(0.0000P)^2^+0.0000P] where P=(Fo^2^+2Fc^2^)/3'
_refine_ls_weighting_scheme calc
_refine_ls_wR_factor_gt 0.0526
_refine_ls_wR_factor_ref 0.0577
_reflns_number_gt 11354
_reflns_number_total 14764
_reflns_threshold_expression I>2sigma(I)
_cod_data_source_file om400626m_si_002.cif
_cod_data_source_block compound_2a
_cod_depositor_comments
;
The following automatic conversions were performed:

'_symmetry_cell_setting' value 'Monoclinic' changed to 'monoclinic'
according to /home/saulius/struct/CIF-dictionaries/cif_core.dic
dictionary named 'cif_core.dic' version 2.4.2 from 2011-04-26.

Automatic conversion script
Id: cif_fix_values 1891 2012-01-12 08:04:46Z andrius 
;
_cod_original_sg_symbol_H-M 'P 21 '
_cod_database_code 4081835

loop_
_symmetry_equiv_pos_as_xyz
'x, y, z'
'-x, y+1/2, -z'

loop_
_atom_site_label
_atom_site_type_symbol
_atom_site_fract_x
_atom_site_fract_y
_atom_site_fract_z
_atom_site_U_iso_or_equiv
_atom_site_adp_type
_atom_site_occupancy
_atom_site_symmetry_multiplicity
_atom_site_calc_flag
_atom_site_refinement_flags
C1 C 0.2453(4) 0.6468(4) 0.2936(3) 0.0301(10) Uani 1 1 d .
C2 C 0.3298(4) 0.6006(4) 0.3427(3) 0.0359(12) Uani 1 1 d .
H2 H 0.3873 0.6195 0.3322 0.043 Uiso 1 1 calc R
C3 C 0.3314(4) 0.5272(5) 0.4070(3) 0.0434(14) Uani 1 1 d .
H3 H 0.3899 0.4983 0.4412 0.052 Uiso 1 1 calc R
C4 C 0.2481(4) 0.4964(5) 0.4210(3) 0.0480(15) Uani 1 1 d .
H4 H 0.2487 0.4418 0.4625 0.058 Uiso 1 1 calc R
C5 C 0.1640(4) 0.5439(4) 0.3754(3) 0.0408(13) Uani 1 1 d .
H5 H 0.1072 0.5251 0.3872 0.049 Uiso 1 1 calc R
C6 C 0.1618(4) 0.6196(4) 0.3119(3) 0.0290(10) Uani 1 1 d .
C7 C 0.0723(4) 0.6771(5) 0.2615(3) 0.0306(11) Uani 1 1 d .
H7 H 0.0355 0.6236 0.2176 0.037 Uiso 1 1 calc R
C8 C 0.0079(4) 0.7259(6) 0.3111(3) 0.046(2) Uani 1 1 d .
H8A H -0.0574 0.6961 0.2888 0.055 Uiso 1 1 calc R
H8B H 0.0327 0.7025 0.3689 0.055 Uiso 1 1 calc R
C9 C 0.0094(3) 0.8571(5) 0.3034(3) 0.0339(11) Uani 1 1 d .
H9A H 0.0100 0.8951 0.3550 0.041 Uiso 1 1 calc R
H9B H -0.0463 0.8848 0.2595 0.041 Uiso 1 1 calc R
C10 C 0.1014(3) 0.8826(5) 0.2828(3) 0.0264(10) Uani 1 1 d .
H10 H 0.1560 0.8721 0.3330 0.032 Uiso 1 1 calc R
C11 C 0.1045(3) 1.0036(4) 0.2513(3) 0.0257(10) Uani 1 1 d .
C12 C 0.0875(3) 1.0305(5) 0.1696(3) 0.0351(11) Uani 1 1 d .
H12 H 0.0779 0.9694 0.1310 0.042 Uiso 1 1 calc R
C13 C 0.0844(3) 1.1450(5) 0.1435(4) 0.0412(13) Uani 1 1 d .
H13 H 0.0734 1.1617 0.0876 0.049 Uiso 1 1 calc R
C14 C 0.0973(3) 1.2358(8) 0.1999(3) 0.0427(15) Uani 1 1 d .
H14 H 0.0944 1.3145 0.1829 0.051 Uiso 1 1 calc R
C15 C 0.1142(4) 1.2079(5) 0.2800(4) 0.0424(14) Uani 1 1 d .
H15 H 0.1229 1.2686 0.3189 0.051 Uiso 1 1 calc R
C16 C 0.1189(3) 1.0955(5) 0.3057(3) 0.0358(11) Uani 1 1 d .
H16 H 0.1324 1.0797 0.3621 0.043 Uiso 1 1 calc R
C17 C 0.1774(3) 0.7616(7) 0.0558(2) 0.0236(10) Uani 1 1 d .
C18 C 0.2707(3) 0.8058(4) 0.0816(3) 0.0299(10) Uani 1 1 d .
C19 C 0.3307(3) 0.7150(4) 0.1297(3) 0.0299(11) Uani 1 1 d .
C20 C 0.2755(3) 0.6126(4) 0.1263(3) 0.0276(10) Uani 1 1 d .
C21 C 0.1778(3) 0.6444(4) 0.0858(3) 0.0273(10) Uani 1 1 d .
C22 C 0.0932(3) 0.8251(4) 0.0024(3) 0.0320(11) Uani 1 1 d .
H22A H 0.1076 0.9082 0.0027 0.048 Uiso 1 1 calc R
H22B H 0.0391 0.8133 0.0228 0.048 Uiso 1 1 calc R
H22C H 0.0781 0.7952 -0.0532 0.048 Uiso 1 1 calc R
C23 C 0.3025(4) 0.9227(5) 0.0634(4) 0.0451(14) Uani 1 1 d .
H23A H 0.3216 0.9185 0.0138 0.068 Uiso 1 1 calc R
H23B H 0.3564 0.9480 0.1088 0.068 Uiso 1 1 calc R
H23C H 0.2506 0.9784 0.0555 0.068 Uiso 1 1 calc R
C24 C 0.4376(3) 0.7250(6) 0.1665(3) 0.045(2) Uani 1 1 d .
H24A H 0.4586 0.6751 0.2146 0.068 Uiso 1 1 calc R
H24B H 0.4545 0.8058 0.1822 0.068 Uiso 1 1 calc R
H24C H 0.4685 0.7006 0.1263 0.068 Uiso 1 1 calc R
C25 C 0.3104(4) 0.4937(5) 0.1577(3) 0.0441(14) Uani 1 1 d .
H25A H 0.3209 0.4474 0.1135 0.066 Uiso 1 1 calc R
H25B H 0.2632 0.4554 0.1781 0.066 Uiso 1 1 calc R
H25C H 0.3699 0.5010 0.2018 0.066 Uiso 1 1 calc R
C26 C 0.0964(4) 0.5610(5) 0.0621(3) 0.0390(12) Uani 1 1 d .
H26A H 0.0377 0.6026 0.0587 0.058 Uiso 1 1 calc R
H26B H 0.1063 0.4995 0.1031 0.058 Uiso 1 1 calc R
H26C H 0.0920 0.5266 0.0092 0.058 Uiso 1 1 calc R
C27 C 0.3655(3) 0.9238(4) 0.3146(3) 0.0280(10) Uani 1 1 d .
C28 C 0.4429(4) 0.9913(5) 0.3688(3) 0.0410(13) Uani 1 1 d .
H28A H 0.4189 1.0370 0.4062 0.062 Uiso 1 1 calc R
H28B H 0.4694 1.0435 0.3364 0.062 Uiso 1 1 calc R
H28C H 0.4923 0.9383 0.4000 0.062 Uiso 1 1 calc R
C29 C 0.5270(3) 0.2318(5) 0.2387(3) 0.0257(13) Uani 1 1 d .
C30 C 0.4520(3) 0.1759(5) 0.1819(3) 0.0338(11) Uani 1 1 d .
H30 H 0.4629 0.1377 0.1367 0.041 Uiso 1 1 calc R
C31 C 0.3622(3) 0.1752(4) 0.1902(3) 0.0354(11) Uani 1 1 d .
H31 H 0.3120 0.1386 0.1500 0.042 Uiso 1 1 calc R
C32 C 0.3447(3) 0.2269(5) 0.2562(3) 0.0380(16) Uani 1 1 d .
H32 H 0.2827 0.2269 0.2613 0.046 Uiso 1 1 calc R
C33 C 0.4173(3) 0.2781(4) 0.3143(3) 0.0316(13) Uani 1 1 d .
H33 H 0.4061 0.3105 0.3611 0.038 Uiso 1 1 calc R
C34 C 0.5076(3) 0.2836(3) 0.3060(3) 0.0230(10) Uani 1 1 d .
C35 C 0.5875(3) 0.3410(4) 0.3685(3) 0.0240(9) Uani 1 1 d .
H35 H 0.5770 0.4269 0.3653 0.029 Uiso 1 1 calc R
C36 C 0.5993(3) 0.3011(4) 0.4552(3) 0.0317(11) Uani 1 1 d .
H36A H 0.5698 0.3569 0.4839 0.038 Uiso 1 1 calc R
H36B H 0.5705 0.2236 0.4557 0.038 Uiso 1 1 calc R
C37 C 0.7059(3) 0.2964(4) 0.4946(3) 0.0338(11) Uani 1 1 d .
H37A H 0.7321 0.3745 0.5118 0.041 Uiso 1 1 calc R
H37B H 0.7230 0.2437 0.5421 0.041 Uiso 1 1 calc R
C38 C 0.7403(2) 0.2493(8) 0.4262(2) 0.0265(7) Uani 1 1 d .
H38 H 0.7238 0.1649 0.4189 0.032 Uiso 1 1 calc R
C39 C 0.8442(3) 0.2627(9) 0.4372(3) 0.0357(14) Uani 1 1 d .
C40 C 0.8873(4) 0.3702(7) 0.4551(4) 0.0497(18) Uani 1 1 d .
H40 H 0.8508 0.4368 0.4585 0.060 Uiso 1 1 calc R
C41 C 0.9852(5) 0.3805(8) 0.4682(4) 0.0723(17) Uani 1 1 d .
H41 H 1.0156 0.4538 0.4797 0.087 Uiso 1 1 calc R
C42 C 1.0366(4) 0.2806(8) 0.4640(4) 0.0723(17) Uani 1 1 d .
H42 H 1.1030 0.2866 0.4740 0.087 Uiso 1 1 calc R
C43 C 0.9960(5) 0.1775(8) 0.4465(5) 0.0723(17) Uani 1 1 d .
H43 H 1.0327 0.1111 0.4435 0.087 Uiso 1 1 calc R
C44 C 0.8988(5) 0.1674(7) 0.4326(4) 0.0536(19) Uani 1 1 d .
H44 H 0.8696 0.0936 0.4197 0.064 Uiso 1 1 calc R
C45 C 0.7740(4) 0.3468(5) 0.1937(3) 0.0345(11) Uani 1 1 d .
C46 C 0.7645(3) 0.2388(8) 0.1579(2) 0.0301(13) Uani 1 1 d .
C47 C 0.6655(3) 0.2223(4) 0.1088(3) 0.0310(13) Uani 1 1 d .
C48 C 0.6177(4) 0.3298(5) 0.1129(3) 0.0378(12) Uani 1 1 d .
C49 C 0.6824(4) 0.4029(4) 0.1692(3) 0.0354(12) Uani 1 1 d .
C50 C 0.8653(4) 0.4007(6) 0.2443(4) 0.0543(16) Uani 1 1 d .
H50A H 0.9080 0.3397 0.2737 0.081 Uiso 1 1 calc R
H50B H 0.8523 0.4552 0.2833 0.081 Uiso 1 1 calc R
H50C H 0.8948 0.4424 0.2088 0.081 Uiso 1 1 calc R
C51 C 0.8376(4) 0.1460(5) 0.1666(4) 0.0443(14) Uani 1 1 d .
H51A H 0.8944 0.1665 0.2108 0.066 Uiso 1 1 calc R
H51B H 0.8536 0.1391 0.1157 0.066 Uiso 1 1 calc R
H51C H 0.8126 0.0718 0.1788 0.066 Uiso 1 1 calc R
C52 C 0.6271(4) 0.1192(5) 0.0556(3) 0.0480(15) Uani 1 1 d .
H52A H 0.5579 0.1211 0.0388 0.072 Uiso 1 1 calc R
H52B H 0.6495 0.0476 0.0859 0.072 Uiso 1 1 calc R
H52C H 0.6489 0.1218 0.0073 0.072 Uiso 1 1 calc R
C53 C 0.5178(4) 0.3592(6) 0.0636(4) 0.064(2) Uani 1 1 d .
H53A H 0.4900 0.4116 0.0949 0.096 Uiso 1 1 calc R
H53B H 0.4803 0.2878 0.0509 0.096 Uiso 1 1 calc R
H53C H 0.5183 0.3974 0.0130 0.096 Uiso 1 1 calc R
C54 C 0.6640(5) 0.5261(5) 0.1903(5) 0.067(2) Uani 1 1 d .
H54A H 0.6914 0.5802 0.1598 0.100 Uiso 1 1 calc R
H54B H 0.6929 0.5388 0.2487 0.100 Uiso 1 1 calc R
H54C H 0.5957 0.5391 0.1761 0.100 Uiso 1 1 calc R
C55 C 0.6975(6) -0.0179(5) 0.2712(5) 0.0628(14) Uani 1 1 d .
C56 C 0.7153(5) -0.1413(5) 0.2688(4) 0.0628(14) Uani 1 1 d .
H56A H 0.7285 -0.1603 0.2179 0.094 Uiso 1 1 calc R
H56B H 0.6596 -0.1846 0.2717 0.094 Uiso 1 1 calc R
H56C H 0.7698 -0.1624 0.3150 0.094 Uiso 1 1 calc R
N1 N 0.1027(3) 0.7868(3) 0.2247(2) 0.0269(9) Uani 1 1 d .
H1 H 0.0554 0.8028 0.1765 0.032 Uiso 1 1 calc R
N2 N 0.3070(3) 0.8709(3) 0.2733(2) 0.0271(8) Uani 1 1 d .
N3 N 0.6803(2) 0.3148(3) 0.3522(2) 0.0254(8) Uani 1 1 d .
H3A H 0.7098 0.3864 0.3538 0.030 Uiso 1 1 calc R
N4 N 0.6847(3) 0.0791(4) 0.2708(2) 0.0325(9) Uani 1 1 d .
F1 F 0.1885(3) 0.2901(4) 1.0218(2) 0.0853(17) Uani 1 1 d .
F2 F 0.1830(3) 0.2200(7) 0.8468(2) 0.114(3) Uani 1 1 d .
F3 F 0.2869(3) 0.1960(4) 0.9662(3) 0.0916(16) Uani 1 1 d .
F4 F 0.0862(3) 0.3085(5) 0.9042(3) 0.100(2) Uani 1 1 d .
F5 F 0.2341(5) 0.3695(5) 0.9272(5) 0.148(3) Uani 1 1 d .
F6 F 0.1397(5) 0.1370(5) 0.9428(5) 0.151(3) Uani 1 1 d .
F7 F 0.4093(3) 0.2112(7) 0.6406(3) 0.160(4) Uani 1 1 d .
F8 F 0.2885(4) 0.1526(9) 0.4695(4) 0.188(4) Uani 1 1 d .
F9 F 0.4263(3) 0.0931(3) 0.5482(3) 0.0782(13) Uani 1 1 d .
F10 F 0.2706(2) 0.2720(5) 0.5613(2) 0.0773(15) Uani 1 1 d .
F11 F 0.4003(4) 0.2755(5) 0.5184(4) 0.125(2) Uani 1 1 d .
F12 F 0.3007(4) 0.0900(5) 0.5942(5) 0.164(3) Uani 1 1 d .
P1 P 0.18799(7) 0.2545(3) 0.93525(7) 0.0354(2) Uani 1 1 d .
P2 P 0.34853(9) 0.18208(12) 0.55462(8) 0.0329(3) Uani 1 1 d .
Ir1 Ir 0.229432(8) 0.74892(3) 0.193166(7) 0.02121(4) Uani 1 1 d .
Ir2 Ir 0.661897(9) 0.24871(3) 0.231652(8) 0.02233(4) Uani 1 1 d .

loop_
_atom_site_aniso_label
_atom_site_aniso_U_11
_atom_site_aniso_U_22
_atom_site_aniso_U_33
_atom_site_aniso_U_23
_atom_site_aniso_U_13
_atom_site_aniso_U_12
C1 0.042(3) 0.024(2) 0.021(2) -0.0022(18) 0.005(2) 0.0053(19)
C2 0.042(3) 0.036(3) 0.028(3) -0.005(2) 0.008(2) 0.013(2)
C3 0.062(4) 0.035(3) 0.029(3) 0.001(2) 0.007(3) 0.020(3)
C4 0.075(4) 0.031(3) 0.036(3) 0.014(2) 0.014(3) 0.014(3)
C5 0.059(4) 0.029(3) 0.038(3) 0.009(2) 0.020(3) 0.001(2)
C6 0.040(3) 0.021(2) 0.025(2) 0.0008(19) 0.010(2) 0.002(2)
C7 0.034(3) 0.029(3) 0.029(3) -0.004(2) 0.009(2) -0.010(2)
C8 0.037(3) 0.067(7) 0.042(3) 0.006(3) 0.024(2) 0.007(3)
C9 0.034(3) 0.044(3) 0.026(3) 0.004(2) 0.014(2) 0.001(2)
C10 0.026(3) 0.038(3) 0.015(2) 0.000(2) 0.0065(19) 0.002(2)
C11 0.020(2) 0.029(2) 0.030(3) -0.0017(19) 0.0105(18) 0.0061(17)
C12 0.036(3) 0.042(3) 0.024(3) 0.001(2) 0.004(2) 0.008(2)
C13 0.034(3) 0.045(3) 0.040(3) 0.013(3) 0.006(2) 0.006(2)
C14 0.026(2) 0.040(4) 0.061(3) 0.005(3) 0.012(2) -0.001(3)
C15 0.041(3) 0.038(3) 0.056(4) -0.014(2) 0.026(3) -0.006(2)
C16 0.038(3) 0.041(3) 0.032(3) -0.001(2) 0.015(2) 0.000(2)
C17 0.0256(17) 0.031(3) 0.0140(15) -0.005(3) 0.0053(13) 0.001(3)
C18 0.033(3) 0.035(3) 0.025(2) -0.003(2) 0.013(2) -0.001(2)
C19 0.025(2) 0.036(3) 0.030(2) -0.0065(18) 0.0098(19) 0.0013(16)
C20 0.034(2) 0.030(3) 0.023(2) 0.0009(19) 0.0134(19) 0.0130(19)
C21 0.034(2) 0.030(3) 0.020(2) -0.0091(19) 0.0098(19) 0.0005(19)
C22 0.039(3) 0.031(3) 0.022(2) -0.0017(19) 0.005(2) 0.001(2)
C23 0.060(4) 0.038(3) 0.049(4) -0.004(3) 0.033(3) -0.013(3)
C24 0.028(2) 0.069(6) 0.040(3) -0.015(3) 0.010(2) 0.001(2)
C25 0.058(4) 0.035(3) 0.039(3) 0.000(2) 0.015(3) 0.020(2)
C26 0.043(3) 0.036(3) 0.037(3) -0.008(2) 0.012(2) -0.013(2)
C27 0.035(3) 0.024(3) 0.024(2) 0.0022(19) 0.008(2) 0.0015(19)
C28 0.043(3) 0.037(3) 0.035(3) 0.000(2) -0.001(2) -0.011(2)
C29 0.0235(18) 0.027(4) 0.025(2) 0.006(2) 0.0053(15) 0.0002(18)
C30 0.035(3) 0.036(3) 0.027(3) -0.003(2) 0.005(2) -0.003(2)
C31 0.026(2) 0.035(3) 0.039(3) 0.001(2) 0.000(2) -0.007(2)
C32 0.022(2) 0.047(5) 0.044(3) 0.004(2) 0.0083(19) 0.0006(19)
C33 0.027(2) 0.034(4) 0.035(2) -0.0050(19) 0.0127(19) 0.0019(17)
C34 0.021(2) 0.019(2) 0.028(2) 0.0026(15) 0.0069(17) 0.0032(13)
C35 0.022(2) 0.023(2) 0.027(2) -0.0040(18) 0.0082(18) 0.0002(16)
C36 0.031(2) 0.045(3) 0.023(2) -0.006(2) 0.013(2) -0.006(2)
C37 0.038(3) 0.040(3) 0.026(2) 0.001(2) 0.014(2) -0.008(2)
C38 0.0262(17) 0.0287(19) 0.0236(18) 0.004(4) 0.0059(14) 0.000(4)
C39 0.0293(19) 0.057(4) 0.0213(18) 0.001(3) 0.0089(15) 0.006(3)
C40 0.027(3) 0.078(5) 0.045(4) -0.013(3) 0.013(3) -0.016(3)
C41 0.033(2) 0.131(6) 0.057(2) 0.005(3) 0.0203(19) -0.002(2)
C42 0.033(2) 0.131(6) 0.057(2) 0.005(3) 0.0203(19) -0.002(2)
C43 0.033(2) 0.131(6) 0.057(2) 0.005(3) 0.0203(19) -0.002(2)
C44 0.041(4) 0.077(5) 0.051(4) 0.010(4) 0.026(3) 0.015(3)
C45 0.039(3) 0.035(3) 0.036(3) 0.010(2) 0.021(2) -0.005(2)
C46 0.035(2) 0.038(4) 0.0189(18) 0.004(3) 0.0109(15) 0.008(3)
C47 0.039(2) 0.038(4) 0.021(2) 0.0060(18) 0.0167(19) 0.0013(19)
C48 0.039(3) 0.047(3) 0.032(3) 0.015(2) 0.018(2) 0.010(2)
C49 0.051(3) 0.026(3) 0.040(3) 0.017(2) 0.032(3) 0.008(2)
C50 0.055(4) 0.054(4) 0.056(4) 0.001(3) 0.020(3) -0.028(3)
C51 0.043(3) 0.047(4) 0.054(4) 0.007(3) 0.032(3) 0.005(2)
C52 0.060(4) 0.061(4) 0.026(3) -0.009(3) 0.018(3) -0.009(3)
C53 0.047(4) 0.094(5) 0.058(4) 0.051(4) 0.026(3) 0.028(3)
C54 0.095(5) 0.037(4) 0.094(6) 0.008(4) 0.066(5) 0.006(3)
C55 0.104(4) 0.033(2) 0.073(3) 0.013(2) 0.061(3) 0.009(2)
C56 0.104(4) 0.033(2) 0.073(3) 0.013(2) 0.061(3) 0.009(2)
N1 0.0285(19) 0.033(2) 0.0162(18) 0.0046(14) 0.0028(15) 0.0037(14)
N2 0.026(2) 0.026(2) 0.026(2) -0.0014(16) 0.0041(16) 0.0024(15)
N3 0.0256(19) 0.025(2) 0.028(2) 0.0008(16) 0.0121(16) -0.0045(14)
N4 0.041(2) 0.034(2) 0.029(2) 0.0042(18) 0.0215(19) 0.0016(18)
F1 0.084(3) 0.120(5) 0.046(2) -0.025(2) 0.011(2) 0.015(2)
F2 0.088(3) 0.216(9) 0.040(2) -0.019(3) 0.023(2) 0.041(4)
F3 0.057(3) 0.107(4) 0.087(3) -0.018(3) -0.013(2) 0.044(2)
F4 0.049(2) 0.169(6) 0.070(3) -0.018(3) -0.002(2) 0.050(3)
F5 0.155(6) 0.064(4) 0.238(9) 0.041(4) 0.081(6) -0.028(3)
F6 0.173(7) 0.069(4) 0.234(8) -0.015(5) 0.095(6) -0.054(4)
F7 0.082(3) 0.315(13) 0.057(3) -0.046(4) -0.015(2) 0.104(5)
F8 0.100(5) 0.331(11) 0.098(4) -0.120(6) -0.021(4) 0.006(5)
F9 0.100(3) 0.055(3) 0.102(3) 0.019(2) 0.064(3) 0.031(2)
F10 0.061(2) 0.082(4) 0.096(3) 0.033(3) 0.033(2) 0.039(2)
F11 0.132(4) 0.072(5) 0.212(6) 0.057(4) 0.116(4) 0.022(3)
F12 0.138(5) 0.087(4) 0.326(10) 0.110(5) 0.158(6) 0.039(3)
P1 0.0300(5) 0.0433(7) 0.0316(5) 0.0000(12) 0.0072(4) 0.0006(11)
P2 0.0343(7) 0.0309(7) 0.0327(7) 0.0054(6) 0.0088(6) 0.0030(5)
Ir1 0.02218(7) 0.02217(7) 0.01829(7) -0.00055(18) 0.00463(5) 0.00329(16)
Ir2 0.02418(7) 0.02324(7) 0.02188(7) 0.00121(19) 0.01042(5) -0.00059(17)

loop_
_atom_type_symbol
_atom_type_description
_atom_type_scat_dispersion_real
_atom_type_scat_dispersion_imag
_atom_type_scat_source
C C 0.0033 0.0016 'International Tables Vol C Tables 4.2.6.8 and 6.1.1.4'
H H 0.0000 0.0000 'International Tables Vol C Tables 4.2.6.8 and 6.1.1.4'
N N 0.0061 0.0033 'International Tables Vol C Tables 4.2.6.8 and 6.1.1.4'
F F 0.0171 0.0103 'International Tables Vol C Tables 4.2.6.8 and 6.1.1.4'
P P 0.1023 0.0942 'International Tables Vol C Tables 4.2.6.8 and 6.1.1.4'
Ir Ir -1.4442 7.9887 'International Tables Vol C Tables 4.2.6.8 and 6.1.1.4'

loop_
_geom_angle_atom_site_label_1
_geom_angle_atom_site_label_2
_geom_angle_atom_site_label_3
_geom_angle
C2 C1 C6 118.2(5)
C2 C1 Ir1 126.0(4)
C6 C1 Ir1 115.7(3)
C3 C2 C1 121.0(5)
C3 C2 H2 119.5
C1 C2 H2 119.5
C4 C3 C2 119.8(5)
C4 C3 H3 120.1
C2 C3 H3 120.1
C5 C4 C3 120.5(5)
C5 C4 H4 119.8
C3 C4 H4 119.8
C4 C5 C6 120.1(5)
C4 C5 H5 119.9
C6 C5 H5 119.9
C5 C6 C1 120.2(5)
C5 C6 C7 122.5(5)
C1 C6 C7 117.3(4)
C6 C7 N1 106.3(4)
C6 C7 C8 114.8(4)
N1 C7 C8 103.5(4)
C6 C7 H7 110.6
N1 C7 H7 110.6
C8 C7 H7 110.6
C9 C8 C7 106.4(4)
C9 C8 H8A 110.5
C7 C8 H8A 110.5
C9 C8 H8B 110.5
C7 C8 H8B 110.5
H8A C8 H8B 108.6
C8 C9 C10 104.4(4)
C8 C9 H9A 110.9
C10 C9 H9A 110.9
C8 C9 H9B 110.9
C10 C9 H9B 110.9
H9A C9 H9B 108.9
N1 C10 C11 115.7(4)
N1 C10 C9 101.9(4)
C11 C10 C9 112.8(4)
N1 C10 H10 108.7
C11 C10 H10 108.7
C9 C10 H10 108.7
C16 C11 C12 117.4(5)
C16 C11 C10 118.6(4)
C12 C11 C10 123.9(4)
C13 C12 C11 121.2(5)
C13 C12 H12 119.4
C11 C12 H12 119.4
C12 C13 C14 119.9(5)
C12 C13 H13 120.0
C14 C13 H13 120.0
C15 C14 C13 118.2(7)
C15 C14 H14 120.9
C13 C14 H14 120.9
C16 C15 C14 121.8(6)
C16 C15 H15 119.1
C14 C15 H15 119.1
C15 C16 C11 121.5(5)
C15 C16 H16 119.3
C11 C16 H16 119.3
C18 C17 C21 109.0(4)
C18 C17 C22 124.9(6)
C21 C17 C22 126.0(4)
C18 C17 Ir1 72.6(2)
C21 C17 Ir1 66.5(2)
C22 C17 Ir1 129.2(3)
C17 C18 C19 107.0(5)
C17 C18 C23 126.9(5)
C19 C18 C23 126.1(4)
C17 C18 Ir1 71.2(2)
C19 C18 Ir1 65.7(3)
C23 C18 Ir1 128.3(3)
C20 C19 C18 108.9(4)
C20 C19 C24 126.3(4)
C18 C19 C24 124.2(4)
C20 C19 Ir1 71.9(2)
C18 C19 Ir1 76.0(3)
C24 C19 Ir1 125.1(3)
C19 C20 C21 106.7(4)
C19 C20 C25 127.3(4)
C21 C20 C25 126.0(5)
C19 C20 Ir1 69.6(3)
C21 C20 Ir1 69.3(2)
C25 C20 Ir1 126.5(3)
C17 C21 C20 107.7(4)
C17 C21 C26 125.7(4)
C20 C21 C26 125.0(4)
C17 C21 Ir1 75.4(3)
C20 C21 Ir1 71.4(2)
C26 C21 Ir1 129.9(3)
C17 C22 H22A 109.5
C17 C22 H22B 109.5
H22A C22 H22B 109.5
C17 C22 H22C 109.5
H22A C22 H22C 109.5
H22B C22 H22C 109.5
C18 C23 H23A 109.5
C18 C23 H23B 109.5
H23A C23 H23B 109.5
C18 C23 H23C 109.5
H23A C23 H23C 109.5
H23B C23 H23C 109.5
C19 C24 H24A 109.5
C19 C24 H24B 109.5
H24A C24 H24B 109.5
C19 C24 H24C 109.5
H24A C24 H24C 109.5
H24B C24 H24C 109.5
C20 C25 H25A 109.5
C20 C25 H25B 109.5
H25A C25 H25B 109.5
C20 C25 H25C 109.5
H25A C25 H25C 109.5
H25B C25 H25C 109.5
C21 C26 H26A 109.5
C21 C26 H26B 109.5
H26A C26 H26B 109.5
C21 C26 H26C 109.5
H26A C26 H26C 109.5
H26B C26 H26C 109.5
N2 C27 C28 179.1(5)
C27 C28 H28A 109.5
C27 C28 H28B 109.5
H28A C28 H28B 109.5
C27 C28 H28C 109.5
H28A C28 H28C 109.5
H28B C28 H28C 109.5
C30 C29 C34 117.0(4)
C30 C29 Ir2 126.0(3)
C34 C29 Ir2 117.0(3)
C31 C30 C29 121.2(5)
C31 C30 H30 119.4
C29 C30 H30 119.4
C32 C31 C30 120.8(5)
C32 C31 H31 119.6
C30 C31 H31 119.6
C33 C32 C31 119.3(4)
C33 C32 H32 120.3
C31 C32 H32 120.3
C32 C33 C34 121.1(4)
C32 C33 H33 119.5
C34 C33 H33 119.5
C33 C34 C29 120.5(4)
C33 C34 C35 121.6(4)
C29 C34 C35 117.8(4)
C34 C35 N3 110.2(3)
C34 C35 C36 114.0(4)
N3 C35 C36 106.3(3)
C34 C35 H35 108.8
N3 C35 H35 108.8
C36 C35 H35 108.8
C37 C36 C35 104.2(4)
C37 C36 H36A 110.9
C35 C36 H36A 110.9
C37 C36 H36B 110.9
C35 C36 H36B 110.9
H36A C36 H36B 108.9
C38 C37 C36 102.3(4)
C38 C37 H37A 111.3
C36 C37 H37A 111.3
C38 C37 H37B 111.3
C36 C37 H37B 111.3
H37A C37 H37B 109.2
C39 C38 N3 111.9(5)
C39 C38 C37 115.9(5)
N3 C38 C37 103.2(5)
C39 C38 H38 108.5
N3 C38 H38 108.5
C37 C38 H38 108.5
C44 C39 C40 118.9(5)
C44 C39 C38 120.6(8)
C40 C39 C38 120.5(7)
C39 C40 C41 119.8(7)
C39 C40 H40 120.1
C41 C40 H40 120.1
C42 C41 C40 118.5(8)
C42 C41 H41 120.8
C40 C41 H41 120.8
C43 C42 C41 122.2(6)
C43 C42 H42 118.9
C41 C42 H42 118.9
C42 C43 C44 119.3(8)
C42 C43 H43 120.3
C44 C43 H43 120.3
C39 C44 C43 121.3(8)
C39 C44 H44 119.4
C43 C44 H44 119.4
C46 C45 C49 108.2(5)
C46 C45 C50 125.8(5)
C49 C45 C50 125.9(5)
C46 C45 Ir2 72.2(3)
C49 C45 Ir2 66.4(3)
C50 C45 Ir2 130.4(4)
C45 C46 C47 108.9(5)
C45 C46 C51 128.8(5)
C47 C46 C51 122.2(7)
C45 C46 Ir2 72.4(3)
C47 C46 Ir2 66.8(2)
C51 C46 Ir2 124.8(4)
C48 C47 C46 106.4(5)
C48 C47 C52 127.4(5)
C46 C47 C52 125.6(5)
C48 C47 Ir2 70.8(3)
C46 C47 Ir2 74.4(2)
C52 C47 Ir2 126.4(3)
C49 C48 C47 107.6(4)
C49 C48 C53 126.9(6)
C47 C48 C53 125.5(6)
C49 C48 Ir2 70.0(3)
C47 C48 Ir2 70.3(3)
C53 C48 Ir2 126.6(4)
C48 C49 C45 108.5(5)
C48 C49 C54 126.0(5)
C45 C49 C54 124.8(5)
C48 C49 Ir2 71.6(3)
C45 C49 Ir2 75.4(3)
C54 C49 Ir2 126.3(4)
C45 C50 H50A 109.5
C45 C50 H50B 109.5
H50A C50 H50B 109.5
C45 C50 H50C 109.5
H50A C50 H50C 109.5
H50B C50 H50C 109.5
C46 C51 H51A 109.5
C46 C51 H51B 109.5
H51A C51 H51B 109.5
C46 C51 H51C 109.5
H51A C51 H51C 109.5
H51B C51 H51C 109.5
C47 C52 H52A 109.5
C47 C52 H52B 109.5
H52A C52 H52B 109.5
C47 C52 H52C 109.5
H52A C52 H52C 109.5
H52B C52 H52C 109.5
C48 C53 H53A 109.5
C48 C53 H53B 109.5
H53A C53 H53B 109.5
C48 C53 H53C 109.5
H53A C53 H53C 109.5
H53B C53 H53C 109.5
C49 C54 H54A 109.5
C49 C54 H54B 109.5
H54A C54 H54B 109.5
C49 C54 H54C 109.5
H54A C54 H54C 109.5
H54B C54 H54C 109.5
N4 C55 C56 177.5(7)
C55 C56 H56A 109.5
C55 C56 H56B 109.5
H56A C56 H56B 109.5
C55 C56 H56C 109.5
H56A C56 H56C 109.5
H56B C56 H56C 109.5
C10 N1 C7 105.3(3)
C10 N1 Ir1 120.5(3)
C7 N1 Ir1 108.9(3)
C10 N1 H1 107.1
C7 N1 H1 107.1
Ir1 N1 H1 107.1
C27 N2 Ir1 164.6(4)
C35 N3 C38 106.1(3)
C35 N3 Ir2 113.1(3)
C38 N3 Ir2 120.6(3)
C35 N3 H3A 105.3
C38 N3 H3A 105.3
Ir2 N3 H3A 105.3
C55 N4 Ir2 161.4(5)
F5 P1 F1 89.2(4)
F5 P1 F6 179.4(5)
F1 P1 F6 91.0(4)
F5 P1 F3 90.2(4)
F1 P1 F3 93.1(2)
F6 P1 F3 90.3(4)
F5 P1 F2 91.2(4)
F1 P1 F2 177.6(2)
F6 P1 F2 88.5(4)
F3 P1 F2 89.3(3)
F5 P1 F4 92.2(4)
F1 P1 F4 87.1(2)
F6 P1 F4 87.3(4)
F3 P1 F4 177.6(4)
F2 P1 F4 90.6(3)
F8 P2 F7 179.7(5)
F8 P2 F12 93.5(5)
F7 P2 F12 86.3(4)
F8 P2 F11 89.0(4)
F7 P2 F11 91.2(4)
F12 P2 F11 177.4(4)
F8 P2 F9 90.9(3)
F7 P2 F9 88.9(3)
F12 P2 F9 91.6(2)
F11 P2 F9 87.7(2)
F8 P2 F10 89.3(3)
F7 P2 F10 90.9(3)
F12 P2 F10 88.5(3)
F11 P2 F10 92.1(2)
F9 P2 F10 179.8(3)
C1 Ir1 N2 85.69(17)
C1 Ir1 C19 114.09(19)
N2 Ir1 C19 97.56(16)
C1 Ir1 C21 109.18(19)
N2 Ir1 C21 160.44(17)
C19 Ir1 C21 65.14(17)
C1 Ir1 N1 77.81(17)
N2 Ir1 N1 92.61(14)
C19 Ir1 N1 164.80(16)
C21 Ir1 N1 102.73(15)
C1 Ir1 C20 93.44(18)
N2 Ir1 C20 130.26(17)
C19 Ir1 C20 38.56(17)
C21 Ir1 C20 39.26(17)
N1 Ir1 C20 135.85(16)
C1 Ir1 C17 146.9(2)
N2 Ir1 C17 127.1(2)
C19 Ir1 C17 63.09(16)
C21 Ir1 C17 38.1(2)
N1 Ir1 C17 101.74(14)
C20 Ir1 C17 63.5(2)
C1 Ir1 C18 152.35(18)
N2 Ir1 C18 97.65(16)
C19 Ir1 C18 38.28(16)
C21 Ir1 C18 63.24(17)
N1 Ir1 C18 129.12(15)
C20 Ir1 C18 63.48(18)
C17 Ir1 C18 36.23(17)
C29 Ir2 N4 87.56(19)
C29 Ir2 C49 113.4(2)
N4 Ir2 C49 156.12(16)
C29 Ir2 N3 79.51(16)
N4 Ir2 N3 93.32(15)
C49 Ir2 N3 101.36(18)
C29 Ir2 C47 111.01(18)
N4 Ir2 C47 97.95(17)
C49 Ir2 C47 64.76(19)
N3 Ir2 C47 164.80(16)
C29 Ir2 C48 94.26(19)
N4 Ir2 C48 133.7(2)
C49 Ir2 C48 38.4(2)
N3 Ir2 C48 132.51(19)
C47 Ir2 C48 38.86(18)
C29 Ir2 C46 149.64(18)
N4 Ir2 C46 93.7(2)
C49 Ir2 C46 62.5(3)
N3 Ir2 C46 130.57(17)
C47 Ir2 C46 38.76(17)
C48 Ir2 C46 63.4(2)
C29 Ir2 C45 151.6(2)
N4 Ir2 C45 120.32(17)
C49 Ir2 C45 38.20(18)
N3 Ir2 C45 102.32(17)
C47 Ir2 C45 63.12(19)
C48 Ir2 C45 63.3(2)
C46 Ir2 C45 35.4(2)

loop_
_geom_bond_atom_site_label_1
_geom_bond_atom_site_label_2
_geom_bond_distance
C1 C2 1.390(7)
C1 C6 1.404(7)
C1 Ir1 2.048(5)
C2 C3 1.390(7)
C2 H2 0.9500
C3 C4 1.376(8)
C3 H3 0.9500
C4 C5 1.372(7)
C4 H4 0.9500
C5 C6 1.394(7)
C5 H5 0.9500
C6 C7 1.503(7)
C7 N1 1.542(6)
C7 C8 1.567(7)
C7 H7 1.0000
C8 C9 1.517(9)
C8 H8A 0.9900
C8 H8B 0.9900
C9 C10 1.539(6)
C9 H9A 0.9900
C9 H9B 0.9900
C10 N1 1.495(6)
C10 C11 1.501(7)
C10 H10 1.0000
C11 C16 1.387(7)
C11 C12 1.390(7)
C12 C13 1.389(7)
C12 H12 0.9500
C13 C14 1.401(9)
C13 H13 0.9500
C14 C15 1.367(8)
C14 H14 0.9500
C15 C16 1.363(7)
C15 H15 0.9500
C16 H16 0.9500
C17 C18 1.415(6)
C17 C21 1.444(9)
C17 C22 1.500(7)
C17 Ir1 2.266(4)
C18 C19 1.459(6)
C18 C23 1.491(7)
C18 Ir1 2.285(5)
C19 C20 1.428(6)
C19 C24 1.525(6)
C19 Ir1 2.146(4)
C20 C21 1.453(6)
C20 C25 1.505(7)
C20 Ir1 2.177(4)
C21 C26 1.500(6)
C21 Ir1 2.148(4)
C22 H22A 0.9800
C22 H22B 0.9800
C22 H22C 0.9800
C23 H23A 0.9800
C23 H23B 0.9800
C23 H23C 0.9800
C24 H24A 0.9800
C24 H24B 0.9800
C24 H24C 0.9800
C25 H25A 0.9800
C25 H25B 0.9800
C25 H25C 0.9800
C26 H26A 0.9800
C26 H26B 0.9800
C26 H26C 0.9800
C27 N2 1.122(6)
C27 C28 1.466(7)
C28 H28A 0.9800
C28 H28B 0.9800
C28 H28C 0.9800
C29 C30 1.399(6)
C29 C34 1.412(6)
C29 Ir2 2.050(4)
C30 C31 1.382(7)
C30 H30 0.9500
C31 C32 1.378(7)
C31 H31 0.9500
C32 C33 1.364(6)
C32 H32 0.9500
C33 C34 1.390(6)
C33 H33 0.9500
C34 C35 1.495(6)
C35 N3 1.517(5)
C35 C36 1.525(6)
C35 H35 1.0000
C36 C37 1.522(6)
C36 H36A 0.9900
C36 H36B 0.9900
C37 C38 1.520(7)
C37 H37A 0.9900
C37 H37B 0.9900
C38 C39 1.504(6)
C38 N3 1.519(6)
C38 H38 1.0000
C39 C44 1.381(11)
C39 C40 1.384(11)
C40 C41 1.407(8)
C40 H40 0.9500
C41 C42 1.394(11)
C41 H41 0.9500
C42 C43 1.324(11)
C42 H42 0.9500
C43 C44 1.393(9)
C43 H43 0.9500
C44 H44 0.9500
C45 C46 1.376(10)
C45 C49 1.448(7)
C45 C50 1.506(7)
C45 Ir2 2.266(5)
C46 C47 1.471(6)
C46 C51 1.497(9)
C46 Ir2 2.263(4)
C47 C48 1.438(7)
C47 C52 1.504(7)
C47 Ir2 2.159(4)
C48 C49 1.419(8)
C48 C53 1.508(7)
C48 Ir2 2.165(5)
C49 C54 1.510(7)
C49 Ir2 2.145(4)
C50 H50A 0.9800
C50 H50B 0.9800
C50 H50C 0.9800
C51 H51A 0.9800
C51 H51B 0.9800
C51 H51C 0.9800
C52 H52A 0.9800
C52 H52B 0.9800
C52 H52C 0.9800
C53 H53A 0.9800
C53 H53B 0.9800
C53 H53C 0.9800
C54 H54A 0.9800
C54 H54B 0.9800
C54 H54C 0.9800
C55 N4 1.132(7)
C55 C56 1.447(8)
C56 H56A 0.9800
C56 H56B 0.9800
C56 H56C 0.9800
N1 Ir1 2.154(4)
N1 H1 0.9300
N2 Ir1 2.062(4)
N3 Ir2 2.153(4)
N3 H3A 0.9300
N4 Ir2 2.061(4)
F1 P1 1.547(4)
F2 P1 1.558(4)
F3 P1 1.556(4)
F4 P1 1.571(4)
F5 P1 1.516(5)
F6 P1 1.555(6)
F7 P2 1.523(5)
F8 P2 1.510(5)
F9 P2 1.572(4)
F10 P2 1.582(4)
F11 P2 1.558(5)
F12 P2 1.545(4)

loop_
_geom_hbond_atom_site_label_D
_geom_hbond_atom_site_label_H
_geom_hbond_atom_site_label_A
_geom_hbond_distance_DH
_geom_hbond_distance_HA
_geom_hbond_distance_DA
_geom_hbond_angle_DHA
_geom_hbond_site_symmetry_A
N1 H1 F4 0.93 2.14 3.017(5) 156.1 2_556
N3 H3A F12 0.93 2.53 3.289(6) 138.8 2_656

loop_
_geom_torsion_atom_site_label_1
_geom_torsion_atom_site_label_2
_geom_torsion_atom_site_label_3
_geom_torsion_atom_site_label_4
_geom_torsion
C6 C1 C2 C3 1.6(7)
Ir1 C1 C2 C3 -176.6(4)
C1 C2 C3 C4 2.1(8)
C2 C3 C4 C5 -4.5(9)
C3 C4 C5 C6 3.1(9)
C4 C5 C6 C1 0.7(8)
C4 C5 C6 C7 -178.1(5)
C2 C1 C6 C5 -3.0(7)
Ir1 C1 C6 C5 175.4(4)
C2 C1 C6 C7 175.9(4)
Ir1 C1 C6 C7 -5.8(6)
C5 C6 C7 N1 157.1(4)
C1 C6 C7 N1 -21.7(6)
C5 C6 C7 C8 43.3(7)
C1 C6 C7 C8 -135.5(5)
C6 C7 C8 C9 112.8(5)
N1 C7 C8 C9 -2.7(5)
C7 C8 C9 C10 -22.8(6)
C8 C9 C10 N1 40.3(5)
C8 C9 C10 C11 165.0(4)
N1 C10 C11 C16 -169.6(4)
C9 C10 C11 C16 73.6(5)
N1 C10 C11 C12 14.8(6)
C9 C10 C11 C12 -102.0(5)
C16 C11 C12 C13 -0.6(7)
C10 C11 C12 C13 175.1(4)
C11 C12 C13 C14 -0.8(7)
C12 C13 C14 C15 0.9(7)
C13 C14 C15 C16 0.2(7)
C14 C15 C16 C11 -1.6(8)
C12 C11 C16 C15 1.7(7)
C10 C11 C16 C15 -174.1(4)
C21 C17 C18 C19 -0.7(5)
C22 C17 C18 C19 -177.9(4)
Ir1 C17 C18 C19 56.0(3)
C21 C17 C18 C23 179.1(5)
C22 C17 C18 C23 1.9(8)
Ir1 C17 C18 C23 -124.2(5)
C21 C17 C18 Ir1 -56.7(3)
C22 C17 C18 Ir1 126.1(5)
C17 C18 C19 C20 5.5(5)
C23 C18 C19 C20 -174.3(4)
Ir1 C18 C19 C20 64.9(3)
C17 C18 C19 C24 177.4(4)
C23 C18 C19 C24 -2.3(8)
Ir1 C18 C19 C24 -123.2(5)
C17 C18 C19 Ir1 -59.4(3)
C23 C18 C19 Ir1 120.8(5)
C18 C19 C20 C21 -8.0(5)
C24 C19 C20 C21 -179.7(4)
Ir1 C19 C20 C21 59.6(3)
C18 C19 C20 C25 171.5(5)
C24 C19 C20 C25 -0.2(8)
Ir1 C19 C20 C25 -120.9(5)
C18 C19 C20 Ir1 -67.6(3)
C24 C19 C20 Ir1 120.7(5)
C18 C17 C21 C20 -4.2(5)
C22 C17 C21 C20 173.0(4)
Ir1 C17 C21 C20 -64.6(3)
C18 C17 C21 C26 -170.7(4)
C22 C17 C21 C26 6.5(7)
Ir1 C17 C21 C26 128.9(5)
C18 C17 C21 Ir1 60.4(3)
C22 C17 C21 Ir1 -122.4(4)
C19 C20 C21 C17 7.5(5)
C25 C20 C21 C17 -172.0(4)
Ir1 C20 C21 C17 67.2(3)
C19 C20 C21 C26 174.1(4)
C25 C20 C21 C26 -5.4(7)
Ir1 C20 C21 C26 -126.2(5)
C19 C20 C21 Ir1 -59.8(3)
C25 C20 C21 Ir1 120.7(5)
C34 C29 C30 C31 2.1(8)
Ir2 C29 C30 C31 -176.3(4)
C29 C30 C31 C32 -1.9(8)
C30 C31 C32 C33 -0.8(8)
C31 C32 C33 C34 3.0(8)
C32 C33 C34 C29 -2.7(7)
C32 C33 C34 C35 179.0(5)
C30 C29 C34 C33 0.1(7)
Ir2 C29 C34 C33 178.6(3)
C30 C29 C34 C35 178.4(4)
Ir2 C29 C34 C35 -3.0(6)
C33 C34 C35 N3 169.5(4)
C29 C34 C35 N3 -8.8(5)
C33 C34 C35 C36 50.1(6)
C29 C34 C35 C36 -128.2(4)
C34 C35 C36 C37 142.0(4)
N3 C35 C36 C37 20.5(5)
C35 C36 C37 C38 -38.5(6)
C36 C37 C38 C39 164.6(6)
C36 C37 C38 N3 41.9(6)
N3 C38 C39 C44 -116.9(7)
C37 C38 C39 C44 125.2(7)
N3 C38 C39 C40 65.5(7)
C37 C38 C39 C40 -52.4(8)
C44 C39 C40 C41 0.0(9)
C38 C39 C40 C41 177.6(5)
C39 C40 C41 C42 -1.0(10)
C40 C41 C42 C43 1.4(11)
C41 C42 C43 C44 -0.7(12)
C40 C39 C44 C43 0.8(9)
C38 C39 C44 C43 -176.9(5)
C42 C43 C44 C39 -0.4(11)
C49 C45 C46 C47 0.2(6)
C50 C45 C46 C47 -175.6(5)
Ir2 C45 C46 C47 56.9(3)
C49 C45 C46 C51 -177.6(5)
C50 C45 C46 C51 6.6(9)
Ir2 C45 C46 C51 -120.9(6)
C49 C45 C46 Ir2 -56.8(3)
C50 C45 C46 Ir2 127.4(5)
C45 C46 C47 C48 3.7(5)
C51 C46 C47 C48 -178.4(5)
Ir2 C46 C47 C48 64.0(3)
C45 C46 C47 C52 175.7(4)
C51 C46 C47 C52 -6.3(7)
Ir2 C46 C47 C52 -123.9(5)
C45 C46 C47 Ir2 -60.4(3)
C51 C46 C47 Ir2 117.6(5)
C46 C47 C48 C49 -6.1(5)
C52 C47 C48 C49 -177.9(4)
Ir2 C47 C48 C49 60.4(3)
C46 C47 C48 C53 172.0(5)
C52 C47 C48 C53 0.1(8)
Ir2 C47 C48 C53 -121.5(5)
C46 C47 C48 Ir2 -66.5(3)
C52 C47 C48 Ir2 121.7(5)
C47 C48 C49 C45 6.3(5)
C53 C48 C49 C45 -171.7(5)
Ir2 C48 C49 C45 66.9(3)
C47 C48 C49 C54 177.4(5)
C53 C48 C49 C54 -0.6(8)
Ir2 C48 C49 C54 -122.0(5)
C47 C48 C49 Ir2 -60.6(3)
C53 C48 C49 Ir2 121.4(5)
C46 C45 C49 C48 -4.1(6)
C50 C45 C49 C48 171.8(5)
Ir2 C45 C49 C48 -64.4(3)
C46 C45 C49 C54 -175.2(5)
C50 C45 C49 C54 0.6(8)
Ir2 C45 C49 C54 124.4(5)
C46 C45 C49 Ir2 60.3(4)
C50 C45 C49 Ir2 -123.8(5)
C11 C10 N1 C7 -165.2(4)
C9 C10 N1 C7 -42.5(4)
C11 C10 N1 Ir1 71.3(4)
C9 C10 N1 Ir1 -165.9(3)
C6 C7 N1 C10 -93.1(4)
C8 C7 N1 C10 28.2(5)
C6 C7 N1 Ir1 37.4(4)
C8 C7 N1 Ir1 158.8(3)
C34 C35 N3 C38 -118.3(5)
C36 C35 N3 C38 5.6(5)
C34 C35 N3 Ir2 16.0(4)
C36 C35 N3 Ir2 139.9(3)
C39 C38 N3 C35 -154.8(6)
C37 C38 N3 C35 -29.5(6)
C39 C38 N3 Ir2 75.1(7)
C37 C38 N3 Ir2 -159.6(3)
C2 C1 Ir1 N2 -66.4(4)
C6 C1 Ir1 N2 115.4(4)
C2 C1 Ir1 C19 29.9(5)
C6 C1 Ir1 C19 -148.2(3)
C2 C1 Ir1 C21 100.6(4)
C6 C1 Ir1 C21 -77.6(4)
C2 C1 Ir1 N1 -160.0(4)
C6 C1 Ir1 N1 21.8(3)
C2 C1 Ir1 C20 63.7(4)
C6 C1 Ir1 C20 -114.5(4)
C2 C1 Ir1 C17 107.1(5)
C6 C1 Ir1 C17 -71.1(5)
C2 C1 Ir1 C18 31.9(7)
C6 C1 Ir1 C18 -146.3(4)
C27 N2 Ir1 C1 85.1(15)
C27 N2 Ir1 C19 -28.6(15)
C27 N2 Ir1 C21 -55.4(17)
C27 N2 Ir1 N1 162.7(15)
C27 N2 Ir1 C20 -5.7(16)
C27 N2 Ir1 C17 -90.5(15)
C27 N2 Ir1 C18 -67.3(15)
C20 C19 Ir1 C1 62.9(3)
C18 C19 Ir1 C1 178.6(3)
C24 C19 Ir1 C1 -59.2(5)
C20 C19 Ir1 N2 151.6(3)
C18 C19 Ir1 N2 -92.8(3)
C24 C19 Ir1 N2 29.5(5)
C20 C19 Ir1 C21 -38.0(3)
C18 C19 Ir1 C21 77.6(3)
C24 C19 Ir1 C21 -160.1(5)
C20 C19 Ir1 N1 -76.9(6)
C18 C19 Ir1 N1 38.8(7)
C24 C19 Ir1 N1 161.0(5)
C18 C19 Ir1 C20 115.7(4)
C24 C19 Ir1 C20 -122.1(6)
C20 C19 Ir1 C17 -80.5(3)
C18 C19 Ir1 C17 35.2(3)
C24 C19 Ir1 C17 157.5(5)
C20 C19 Ir1 C18 -115.7(4)
C24 C19 Ir1 C18 122.3(5)
C17 C21 Ir1 C1 174.2(2)
C20 C21 Ir1 C1 -71.0(3)
C26 C21 Ir1 C1 49.5(5)
C17 C21 Ir1 N2 -48.0(6)
C20 C21 Ir1 N2 66.8(6)
C26 C21 Ir1 N2 -172.6(4)
C17 C21 Ir1 C19 -77.4(3)
C20 C21 Ir1 C19 37.3(3)
C26 C21 Ir1 C19 157.9(5)
C17 C21 Ir1 N1 92.8(2)
C20 C21 Ir1 N1 -152.4(3)
C26 C21 Ir1 N1 -31.8(5)
C17 C21 Ir1 C20 -114.8(4)
C26 C21 Ir1 C20 120.6(6)
C20 C21 Ir1 C17 114.8(4)
C26 C21 Ir1 C17 -124.6(5)
C17 C21 Ir1 C18 -34.8(2)
C20 C21 Ir1 C18 80.0(3)
C26 C21 Ir1 C18 -159.4(5)
C10 N1 Ir1 C1 89.0(3)
C7 N1 Ir1 C1 -32.8(3)
C10 N1 Ir1 N2 3.9(3)
C7 N1 Ir1 N2 -117.8(3)
C10 N1 Ir1 C19 -128.1(6)
C7 N1 Ir1 C19 110.2(6)
C10 N1 Ir1 C21 -163.8(3)
C7 N1 Ir1 C21 74.4(3)
C10 N1 Ir1 C20 171.2(3)
C7 N1 Ir1 C20 49.5(4)
C10 N1 Ir1 C17 -124.9(4)
C7 N1 Ir1 C17 113.4(3)
C10 N1 Ir1 C18 -98.1(3)
C7 N1 Ir1 C18 140.2(3)
C19 C20 Ir1 C1 -125.5(3)
C21 C20 Ir1 C1 116.5(3)
C25 C20 Ir1 C1 -3.6(5)
C19 C20 Ir1 N2 -38.2(4)
C21 C20 Ir1 N2 -156.2(3)
C25 C20 Ir1 N2 83.6(5)
C21 C20 Ir1 C19 -118.0(4)
C25 C20 Ir1 C19 121.9(6)
C19 C20 Ir1 C21 118.0(4)
C25 C20 Ir1 C21 -120.1(6)
C19 C20 Ir1 N1 158.5(3)
C21 C20 Ir1 N1 40.5(4)
C25 C20 Ir1 N1 -79.6(5)
C19 C20 Ir1 C17 79.3(3)
C21 C20 Ir1 C17 -38.7(3)
C25 C20 Ir1 C17 -158.8(5)
C19 C20 Ir1 C18 38.6(3)
C21 C20 Ir1 C18 -79.4(3)
C25 C20 Ir1 C18 160.5(5)
C18 C17 Ir1 C1 -130.6(4)
C21 C17 Ir1 C1 -10.1(4)
C22 C17 Ir1 C1 108.2(7)
C18 C17 Ir1 N2 41.3(4)
C21 C17 Ir1 N2 161.8(2)
C22 C17 Ir1 N2 -79.9(5)
C18 C17 Ir1 C19 -37.2(3)
C21 C17 Ir1 C19 83.3(3)
C22 C17 Ir1 C19 -158.4(7)
C18 C17 Ir1 C21 -120.5(4)
C22 C17 Ir1 C21 118.3(6)
C18 C17 Ir1 N1 143.8(3)
C21 C17 Ir1 N1 -95.7(3)
C22 C17 Ir1 N1 22.6(6)
C18 C17 Ir1 C20 -80.6(3)
C21 C17 Ir1 C20 39.9(3)
C22 C17 Ir1 C20 158.2(6)
C21 C17 Ir1 C18 120.5(4)
C22 C17 Ir1 C18 -121.2(8)
C17 C18 Ir1 C1 116.8(5)
C19 C18 Ir1 C1 -2.8(5)
C23 C18 Ir1 C1 -120.6(5)
C17 C18 Ir1 N2 -147.9(4)
C19 C18 Ir1 N2 92.5(3)
C23 C18 Ir1 N2 -25.3(5)
C17 C18 Ir1 C19 119.6(5)
C23 C18 Ir1 C19 -117.8(5)
C17 C18 Ir1 C21 36.5(4)
C19 C18 Ir1 C21 -83.1(3)
C23 C18 Ir1 C21 159.2(5)
C17 C18 Ir1 N1 -48.2(4)
C19 C18 Ir1 N1 -167.8(2)
C23 C18 Ir1 N1 74.4(5)
C17 C18 Ir1 C20 80.7(4)
C19 C18 Ir1 C20 -38.9(3)
C23 C18 Ir1 C20 -156.7(5)
C19 C18 Ir1 C17 -119.6(5)
C23 C18 Ir1 C17 122.6(6)
C30 C29 Ir2 N4 -78.3(5)
C34 C29 Ir2 N4 103.3(4)
C30 C29 Ir2 C49 89.9(5)
C34 C29 Ir2 C49 -88.5(4)
C30 C29 Ir2 N3 -172.1(5)
C34 C29 Ir2 N3 9.4(4)
C30 C29 Ir2 C47 19.3(5)
C34 C29 Ir2 C47 -159.1(3)
C30 C29 Ir2 C48 55.4(5)
C34 C29 Ir2 C48 -123.0(4)
C30 C29 Ir2 C46 14.8(8)
C34 C29 Ir2 C46 -163.6(5)
C30 C29 Ir2 C45 91.3(6)
C34 C29 Ir2 C45 -87.1(5)
C55 N4 Ir2 C29 110.3(16)
C55 N4 Ir2 C49 -42.2(18)
C55 N4 Ir2 N3 -170.4(16)
C55 N4 Ir2 C47 -0.6(16)
C55 N4 Ir2 C48 16.7(17)
C55 N4 Ir2 C46 -39.4(16)
C55 N4 Ir2 C45 -64.0(16)
C48 C49 Ir2 C29 -65.4(3)
C45 C49 Ir2 C29 178.9(3)
C54 C49 Ir2 C29 56.1(6)
C48 C49 Ir2 N4 84.3(5)
C45 C49 Ir2 N4 -31.3(6)
C54 C49 Ir2 N4 -154.1(5)
C48 C49 Ir2 N3 -148.8(3)
C45 C49 Ir2 N3 95.5(3)
C54 C49 Ir2 N3 -27.3(6)
C48 C49 Ir2 C47 37.7(3)
C45 C49 Ir2 C47 -77.9(3)
C54 C49 Ir2 C47 159.3(6)
C45 C49 Ir2 C48 -115.6(4)
C54 C49 Ir2 C48 121.6(7)
C48 C49 Ir2 C46 81.1(3)
C45 C49 Ir2 C46 -34.5(3)
C54 C49 Ir2 C46 -157.3(6)
C48 C49 Ir2 C45 115.6(4)
C54 C49 Ir2 C45 -122.8(7)
C35 N3 Ir2 C29 -14.0(3)
C38 N3 Ir2 C29 113.0(4)
C35 N3 Ir2 N4 -100.9(3)
C38 N3 Ir2 N4 26.1(3)
C35 N3 Ir2 C49 98.0(3)
C38 N3 Ir2 C49 -135.0(3)
C35 N3 Ir2 C47 121.2(6)
C38 N3 Ir2 C47 -111.9(7)
C35 N3 Ir2 C48 72.1(4)
C38 N3 Ir2 C48 -160.9(3)
C35 N3 Ir2 C46 161.4(4)
C38 N3 Ir2 C46 -71.7(5)
C35 N3 Ir2 C45 137.1(3)
C38 N3 Ir2 C45 -96.0(3)
C48 C47 Ir2 C29 69.5(3)
C46 C47 Ir2 C29 -176.4(4)
C52 C47 Ir2 C29 -53.3(5)
C48 C47 Ir2 N4 160.0(3)
C46 C47 Ir2 N4 -86.0(4)
C52 C47 Ir2 N4 37.1(5)
C48 C47 Ir2 C49 -37.3(3)
C46 C47 Ir2 C49 76.7(4)
C52 C47 Ir2 C49 -160.2(5)
C48 C47 Ir2 N3 -62.5(7)
C46 C47 Ir2 N3 51.5(8)
C52 C47 Ir2 N3 174.6(5)
C46 C47 Ir2 C48 114.1(5)
C52 C47 Ir2 C48 -122.9(6)
C48 C47 Ir2 C46 -114.1(5)
C52 C47 Ir2 C46 123.1(6)
C48 C47 Ir2 C45 -80.0(3)
C46 C47 Ir2 C45 34.1(4)
C52 C47 Ir2 C45 157.1(5)
C49 C48 Ir2 C29 123.2(3)
C47 C48 Ir2 C29 -118.7(3)
C53 C48 Ir2 C29 1.5(6)
C49 C48 Ir2 N4 -146.1(3)
C47 C48 Ir2 N4 -28.0(4)
C53 C48 Ir2 N4 92.2(6)
C47 C48 Ir2 C49 118.1(4)
C53 C48 Ir2 C49 -121.7(7)
C49 C48 Ir2 N3 43.5(4)
C47 C48 Ir2 N3 161.6(3)
C53 C48 Ir2 N3 -78.2(6)
C49 C48 Ir2 C47 -118.1(4)
C53 C48 Ir2 C47 120.2(7)
C49 C48 Ir2 C46 -78.4(4)
C47 C48 Ir2 C46 39.7(3)
C53 C48 Ir2 C46 159.9(7)
C49 C48 Ir2 C45 -38.6(3)
C47 C48 Ir2 C45 79.5(3)
C53 C48 Ir2 C45 -160.3(6)
C45 C46 Ir2 C29 127.0(5)
C47 C46 Ir2 C29 6.6(8)
C51 C46 Ir2 C29 -107.5(5)
C45 C46 Ir2 N4 -141.5(3)
C47 C46 Ir2 N4 98.1(4)
C51 C46 Ir2 N4 -16.0(5)
C45 C46 Ir2 C49 37.2(3)
C47 C46 Ir2 C49 -83.2(4)
C51 C46 Ir2 C49 162.7(6)
C45 C46 Ir2 N3 -43.9(4)
C47 C46 Ir2 N3 -164.3(3)
C51 C46 Ir2 N3 81.6(7)
C45 C46 Ir2 C47 120.4(5)
C51 C46 Ir2 C47 -114.1(8)
C45 C46 Ir2 C48 80.6(4)
C47 C46 Ir2 C48 -39.8(3)
C51 C46 Ir2 C48 -153.9(6)
C47 C46 Ir2 C45 -120.4(5)
C51 C46 Ir2 C45 125.5(6)
C46 C45 Ir2 C29 -121.9(4)
C49 C45 Ir2 C29 -2.1(6)
C50 C45 Ir2 C29 115.8(6)
C46 C45 Ir2 N4 46.0(4)
C49 C45 Ir2 N4 165.9(3)
C50 C45 Ir2 N4 -76.2(6)
C46 C45 Ir2 C49 -119.9(5)
C50 C45 Ir2 C49 117.9(7)
C46 C45 Ir2 N3 147.4(3)
C49 C45 Ir2 N3 -92.8(3)
C50 C45 Ir2 N3 25.1(6)
C46 C45 Ir2 C47 -37.3(3)
C49 C45 Ir2 C47 82.6(3)
C50 C45 Ir2 C47 -159.5(6)
C46 C45 Ir2 C48 -81.0(3)
C49 C45 Ir2 C48 38.8(3)
C50 C45 Ir2 C48 156.7(6)
C49 C45 Ir2 C46 119.9(5)
C50 C45 Ir2 C46 -122.2(7)
